data_7029678
loop_
_publ_author_name
'Kall\"ane, Sabrina I'
'Braun, Thomas'
'Braun, Beatrice'
'Mebs, Stefan'

_publ_section_title
;
 Versatile reactivity of a rhodium(i) boryl complex towards ketones and
 imines.
;
_journal_issue 18
_journal_name_full 'Dalton transactions (Cambridge, England : 2003)'
_journal_page_first 6786
_journal_page_last 6801
_journal_paper_doi 10.1039/c4dt00080c
_journal_volume 43
_journal_year 2014
_chemical_formula_moiety 'C37 H55 B N O2 P2 Rh'
_chemical_formula_sum 'C37 H55 B N O2 P2 Rh'
_chemical_formula_weight 721.48
_chemical_name_systematic
; 
 ? 
;
_space_group_IT_number 14
_symmetry_cell_setting monoclinic
_symmetry_space_group_name_Hall '-P 2yn'
_symmetry_space_group_name_H-M 'P 1 21/n 1'
_atom_sites_solution_hydrogens geom
_atom_sites_solution_primary direct
_atom_sites_solution_secondary difmap
_audit_creation_method SHELXL-97
_cell_angle_alpha 90.00
_cell_angle_beta 95.441(2)
_cell_angle_gamma 90.00
_cell_formula_units_Z 4
_cell_length_a 15.1541(5)
_cell_length_b 13.2907(5)
_cell_length_c 18.0052(6)
_cell_measurement_reflns_used 30467
_cell_measurement_temperature 100(2)
_cell_measurement_theta_max 29.43
_cell_measurement_theta_min 3.27
_cell_volume 3610.1(2)
_computing_cell_refinement 'X-AREA (Stoe & Cie, 2002)'
_computing_data_collection 'X-AREA (Stoe & Cie, 2002)'
_computing_data_reduction 'X-RED (Stoe & Cie, 2002)'
_computing_molecular_graphics 'PLATON, 1990'
_computing_publication_material 'PLATON, 1990'
_computing_structure_refinement 'SHELXL97 (Sheldrick, 1997)'
_computing_structure_solution 'SHELXS97 (Sheldrick, 1997)'
_diffrn_ambient_temperature 100(2)
_diffrn_measured_fraction_theta_full 0.989
_diffrn_measured_fraction_theta_max 0.989
_diffrn_measurement_device_type 'STPOE IPDS 2theta'
_diffrn_measurement_method 'rotation method'
_diffrn_radiation_monochromator graphite
_diffrn_radiation_source 'fine-focus sealed tube'
_diffrn_radiation_type MoK\a
_diffrn_radiation_wavelength 0.71073
_diffrn_reflns_av_R_equivalents 0.0961
_diffrn_reflns_av_sigmaI/netI 0.0888
_diffrn_reflns_limit_h_max 19
_diffrn_reflns_limit_h_min -20
_diffrn_reflns_limit_k_max 18
_diffrn_reflns_limit_k_min -18
_diffrn_reflns_limit_l_max 24
_diffrn_reflns_limit_l_min -24
_diffrn_reflns_number 35936
_diffrn_reflns_theta_full 29.23
_diffrn_reflns_theta_max 29.23
_diffrn_reflns_theta_min 3.27
_diffrn_standards_decay_% 'no decay'
_exptl_absorpt_coefficient_mu 0.594
_exptl_absorpt_correction_T_max 0.9652
_exptl_absorpt_correction_T_min 0.8904
_exptl_absorpt_correction_type multi-scan
_exptl_absorpt_process_details 'PLATON, 1990'
_exptl_crystal_colour 'dark red'
_exptl_crystal_density_diffrn 1.327
_exptl_crystal_density_method 'not measured'
_exptl_crystal_description fragment
_exptl_crystal_F_000 1520
_exptl_crystal_size_max 0.20
_exptl_crystal_size_mid 0.14
_exptl_crystal_size_min 0.06
_refine_diff_density_max 0.716
_refine_diff_density_min -0.684
_refine_diff_density_rms 0.091
_refine_ls_extinction_method none
_refine_ls_goodness_of_fit_ref 0.943
_refine_ls_hydrogen_treatment constr
_refine_ls_matrix_type full
_refine_ls_number_parameters 407
_refine_ls_number_reflns 9707
_refine_ls_number_restraints 0
_refine_ls_restrained_S_all 0.943
_refine_ls_R_factor_all 0.0840
_refine_ls_R_factor_gt 0.0462
_refine_ls_shift/su_max 0.001
_refine_ls_shift/su_mean 0.000
_refine_ls_structure_factor_coef Fsqd
_refine_ls_weighting_details 'calc w=1/[\s^2^(Fo^2^)+(0.0287P)^2^+0.0000P] where P=(Fo^2^+2Fc^2^)/3'
_refine_ls_weighting_scheme calc
_refine_ls_wR_factor_gt 0.0700
_refine_ls_wR_factor_ref 0.0777
_reflns_number_gt 6766
_reflns_number_total 9707
_reflns_threshold_expression >2sigma(I)
_cod_data_source_file c4dt00080c1.cif
_cod_data_source_block complex8_sk271b
_cod_depositor_comments
;
The following automatic conversions were performed:

'_symmetry_cell_setting' value 'Monoclinic' changed to 'monoclinic'
according to
/usr/data/users/saulius/crontab/automatic-downloads/rss-feeds/RSC/lib/dictionaries/cif_core.dic
dictionary named 'cif_core.dic' version 2.4.2 from 2011-04-26.

Automatic conversion script
Id: cif_fix_values 2281 2013-09-26 08:29:07Z andrius 
;
_cod_original_sg_symbol_H-M P21/n
_cod_database_code 7029678

loop_
_symmetry_equiv_pos_as_xyz
'x, y, z'
'-x+1/2, y+1/2, -z+1/2'
'-x, -y, -z'
'x-1/2, -y-1/2, z-1/2'

loop_
_atom_site_label
_atom_site_type_symbol
_atom_site_fract_x
_atom_site_fract_y
_atom_site_fract_z
_atom_site_U_iso_or_equiv
_atom_site_adp_type
_atom_site_occupancy
_atom_site_symmetry_multiplicity
_atom_site_calc_flag
_atom_site_refinement_flags
Rh1 Rh 0.221598(13) -0.063832(15) 0.430481(13) 0.01298(5) Uani 1 1 d .
P1 P 0.26594(4) -0.22338(5) 0.43750(4) 0.01497(14) Uani 1 1 d .
P2 P 0.22855(4) -0.04094(5) 0.55402(4) 0.01474(14) Uani 1 1 d .
O1 O 0.21717(11) 0.43091(15) 0.53674(10) 0.0175(4) Uani 1 1 d .
O2 O 0.31956(12) 0.30222(14) 0.54451(12) 0.0179(4) Uani 1 1 d .
N1 N 0.20679(14) 0.30061(16) 0.43734(14) 0.0148(5) Uani 1 1 d .
C1 C 0.36255(17) -0.2564(2) 0.50256(17) 0.0182(6) Uani 1 1 d .
H1A H 0.3489 -0.2428 0.5543 0.022 Uiso 1 1 calc R
H1B H 0.3750 -0.3292 0.4984 0.022 Uiso 1 1 calc R
C2 C 0.44445(17) -0.1965(2) 0.48635(18) 0.0216(6) Uani 1 1 d .
H2A H 0.4657 -0.2205 0.4398 0.032 Uiso 1 1 calc R
H2B H 0.4911 -0.2055 0.5274 0.032 Uiso 1 1 calc R
H2C H 0.4292 -0.1250 0.4815 0.032 Uiso 1 1 calc R
C3 C 0.30086(19) -0.2708(2) 0.34852(17) 0.0199(6) Uani 1 1 d .
H3A H 0.2506 -0.2620 0.3098 0.024 Uiso 1 1 calc R
H3B H 0.3498 -0.2275 0.3344 0.024 Uiso 1 1 calc R
C4 C 0.3317(2) -0.3804(2) 0.34589(19) 0.0259(7) Uani 1 1 d .
H4A H 0.3809 -0.3914 0.3844 0.039 Uiso 1 1 calc R
H4B H 0.3515 -0.3948 0.2967 0.039 Uiso 1 1 calc R
H4C H 0.2824 -0.4252 0.3548 0.039 Uiso 1 1 calc R
C5 C 0.18295(18) -0.3171(2) 0.45917(18) 0.0205(6) Uani 1 1 d .
H5A H 0.2097 -0.3850 0.4588 0.025 Uiso 1 1 calc R
H5B H 0.1656 -0.3043 0.5100 0.025 Uiso 1 1 calc R
C6 C 0.1003(2) -0.3146(3) 0.4038(2) 0.0304(7) Uani 1 1 d .
H6A H 0.0733 -0.2476 0.4041 0.046 Uiso 1 1 calc R
H6B H 0.0577 -0.3649 0.4181 0.046 Uiso 1 1 calc R
H6C H 0.1167 -0.3297 0.3536 0.046 Uiso 1 1 calc R
C7 C 0.18060(18) -0.1365(2) 0.61209(17) 0.0195(6) Uani 1 1 d .
H7A H 0.2106 -0.2016 0.6056 0.023 Uiso 1 1 calc R
H7B H 0.1919 -0.1169 0.6652 0.023 Uiso 1 1 calc R
C8 C 0.08114(18) -0.1498(2) 0.59286(19) 0.0249(7) Uani 1 1 d .
H8A H 0.0506 -0.0870 0.6029 0.037 Uiso 1 1 calc R
H8B H 0.0595 -0.2039 0.6233 0.037 Uiso 1 1 calc R
H8C H 0.0693 -0.1670 0.5399 0.037 Uiso 1 1 calc R
C9 C 0.33781(18) -0.0238(2) 0.60656(18) 0.0210(6) Uani 1 1 d .
H9A H 0.3291 -0.0054 0.6587 0.025 Uiso 1 1 calc R
H9B H 0.3702 -0.0885 0.6077 0.025 Uiso 1 1 calc R
C10 C 0.39414(18) 0.0565(2) 0.57400(19) 0.0264(6) Uani 1 1 d .
H10A H 0.3974 0.0433 0.5208 0.040 Uiso 1 1 calc R
H10B H 0.4540 0.0554 0.6000 0.040 Uiso 1 1 calc R
H10C H 0.3674 0.1228 0.5803 0.040 Uiso 1 1 calc R
C11 C 0.16846(18) 0.0739(2) 0.57794(17) 0.0217(6) Uani 1 1 d .
H11A H 0.1971 0.1322 0.5558 0.026 Uiso 1 1 calc R
H11B H 0.1073 0.0694 0.5535 0.026 Uiso 1 1 calc R
C12 C 0.1628(2) 0.0960(2) 0.6603(2) 0.0306(7) Uani 1 1 d .
H12A H 0.1381 0.0374 0.6842 0.046 Uiso 1 1 calc R
H12B H 0.1244 0.1544 0.6654 0.046 Uiso 1 1 calc R
H12C H 0.2222 0.1103 0.6844 0.046 Uiso 1 1 calc R
C13 C 0.11345(17) -0.0066(2) 0.34824(17) 0.0185(6) Uani 1 1 d .
H13 H 0.0538 -0.0295 0.3449 0.022 Uiso 1 1 calc R
C14 C 0.17737(17) -0.0585(2) 0.31021(15) 0.0182(5) Uani 1 1 d .
H14 H 0.1623 -0.1199 0.2852 0.022 Uiso 1 1 calc R
C15 C 0.26477(18) -0.0179(2) 0.30966(16) 0.0180(5) Uani 1 1 d .
H15 H 0.3086 -0.0549 0.2869 0.022 Uiso 1 1 calc R
C16 C 0.28626(16) 0.0747(2) 0.34188(15) 0.0164(5) Uani 1 1 d .
C17 C 0.22159(17) 0.1288(2) 0.38181(16) 0.0163(5) Uani 1 1 d .
C18 C 0.13900(16) 0.0790(2) 0.39103(16) 0.0173(5) Uani 1 1 d .
H18 H 0.1015 0.1041 0.4262 0.021 Uiso 1 1 calc R
C19 C 0.25402(17) 0.22359(19) 0.40145(16) 0.0147(5) Uani 1 1 d .
C20 C 0.12672(16) 0.33659(18) 0.39877(16) 0.0146(5) Uani 1 1 d .
C21 C 0.06105(17) 0.3833(2) 0.43624(17) 0.0176(5) Uani 1 1 d .
H21 H 0.0693 0.3912 0.4889 0.021 Uiso 1 1 calc R
C22 C -0.01614(17) 0.4180(2) 0.39681(17) 0.0201(6) Uani 1 1 d .
H22 H -0.0602 0.4498 0.4229 0.024 Uiso 1 1 calc R
C23 C -0.02990(17) 0.4072(2) 0.32050(18) 0.0204(6) Uani 1 1 d .
H23 H -0.0827 0.4318 0.2940 0.025 Uiso 1 1 calc R
C24 C 0.03428(18) 0.3602(2) 0.28287(17) 0.0188(6) Uani 1 1 d .
H24 H 0.0252 0.3520 0.2303 0.023 Uiso 1 1 calc R
C25 C 0.11172(17) 0.3251(2) 0.32154(17) 0.0170(5) Uani 1 1 d .
H25 H 0.1551 0.2928 0.2951 0.020 Uiso 1 1 calc R
C26 C 0.26494(16) 0.4368(2) 0.61067(15) 0.0178(5) Uani 1 1 d .
C27 C 0.35159(18) 0.3783(2) 0.59897(17) 0.0184(5) Uani 1 1 d .
C28 C 0.41919(17) 0.4419(2) 0.56195(17) 0.0240(6) Uani 1 1 d .
H28A H 0.4639 0.3978 0.5432 0.036 Uiso 1 1 calc R
H28B H 0.4481 0.4888 0.5986 0.036 Uiso 1 1 calc R
H28C H 0.3889 0.4799 0.5204 0.036 Uiso 1 1 calc R
C29 C 0.3951(2) 0.3271(2) 0.66801(19) 0.0268(7) Uani 1 1 d .
H29A H 0.3549 0.2760 0.6850 0.040 Uiso 1 1 calc R
H29B H 0.4082 0.3771 0.7075 0.040 Uiso 1 1 calc R
H29C H 0.4503 0.2949 0.6563 0.040 Uiso 1 1 calc R
C30 C 0.27872(17) 0.54667(19) 0.63184(17) 0.0202(6) Uani 1 1 d .
H30A H 0.3064 0.5818 0.5922 0.030 Uiso 1 1 calc R
H30B H 0.3173 0.5514 0.6786 0.030 Uiso 1 1 calc R
H30C H 0.2213 0.5778 0.6384 0.030 Uiso 1 1 calc R
C31 C 0.20797(19) 0.3838(2) 0.66380(18) 0.0231(6) Uani 1 1 d .
H31A H 0.1484 0.4131 0.6590 0.035 Uiso 1 1 calc R
H31B H 0.2347 0.3920 0.7152 0.035 Uiso 1 1 calc R
H31C H 0.2041 0.3120 0.6514 0.035 Uiso 1 1 calc R
C32 C 0.33815(17) 0.2346(2) 0.37215(16) 0.0153(5) Uani 1 1 d .
C33 C 0.36068(17) 0.14252(19) 0.33761(16) 0.0157(5) Uani 1 1 d .
C34 C 0.43905(18) 0.1335(2) 0.30335(17) 0.0199(6) Uani 1 1 d .
H34 H 0.4539 0.0716 0.2812 0.024 Uiso 1 1 calc R
C35 C 0.49509(18) 0.2157(2) 0.30189(17) 0.0223(6) Uani 1 1 d .
H35 H 0.5488 0.2102 0.2789 0.027 Uiso 1 1 calc R
C36 C 0.47260(18) 0.3072(2) 0.33433(17) 0.0214(6) Uani 1 1 d .
H36 H 0.5110 0.3634 0.3320 0.026 Uiso 1 1 calc R
C37 C 0.39577(17) 0.3175(2) 0.36968(16) 0.0182(5) Uani 1 1 d .
H37 H 0.3821 0.3796 0.3920 0.022 Uiso 1 1 calc R
B1 B 0.24623(19) 0.3437(2) 0.50472(18) 0.0157(6) Uani 1 1 d .

loop_
_atom_site_aniso_label
_atom_site_aniso_U_11
_atom_site_aniso_U_22
_atom_site_aniso_U_33
_atom_site_aniso_U_23
_atom_site_aniso_U_13
_atom_site_aniso_U_12
Rh1 0.01397(8) 0.01261(8) 0.01236(10) -0.00058(10) 0.00129(6) 0.00038(9)
P1 0.0165(3) 0.0137(3) 0.0148(4) 0.0007(3) 0.0021(3) 0.0003(2)
P2 0.0159(3) 0.0157(3) 0.0129(4) -0.0002(3) 0.0025(2) -0.0016(2)
O1 0.0199(8) 0.0163(8) 0.0152(10) -0.0022(9) -0.0041(7) 0.0031(8)
O2 0.0213(9) 0.0150(9) 0.0164(11) -0.0033(8) -0.0032(8) 0.0031(7)
N1 0.0155(11) 0.0134(9) 0.0152(12) -0.0033(9) 0.0009(9) 0.0027(8)
C1 0.0192(12) 0.0165(12) 0.0184(15) 0.0000(11) -0.0000(11) 0.0014(10)
C2 0.0181(12) 0.0218(13) 0.0248(17) 0.0015(12) 0.0023(11) -0.0002(10)
C3 0.0262(14) 0.0189(13) 0.0151(15) -0.0012(11) 0.0036(11) 0.0043(11)
C4 0.0317(15) 0.0220(14) 0.0238(17) -0.0067(13) 0.0018(13) 0.0044(12)
C5 0.0219(13) 0.0167(12) 0.0229(17) 0.0015(11) 0.0016(11) -0.0015(10)
C6 0.0270(15) 0.0324(16) 0.0307(19) 0.0000(15) -0.0030(13) -0.0112(13)
C7 0.0208(13) 0.0216(13) 0.0162(15) -0.0021(11) 0.0032(11) -0.0028(10)
C8 0.0199(13) 0.0229(14) 0.0331(19) -0.0032(13) 0.0094(13) -0.0039(11)
C9 0.0204(13) 0.0229(13) 0.0192(16) -0.0049(12) -0.0005(11) -0.0042(10)
C10 0.0232(13) 0.0226(14) 0.0331(18) 0.0002(15) 0.0018(12) -0.0065(12)
C11 0.0244(13) 0.0195(13) 0.0219(15) -0.0020(13) 0.0059(11) 0.0021(11)
C12 0.0418(18) 0.0233(14) 0.0280(19) -0.0072(13) 0.0109(15) -0.0021(13)
C13 0.0162(12) 0.0204(13) 0.0177(15) 0.0011(11) -0.0041(10) 0.0008(10)
C14 0.0249(12) 0.0154(11) 0.0135(13) -0.0016(12) -0.0030(10) -0.0011(11)
C15 0.0218(13) 0.0185(13) 0.0134(14) 0.0009(11) 0.0009(11) 0.0062(10)
C16 0.0188(11) 0.0161(12) 0.0140(13) -0.0001(11) -0.0006(9) 0.0038(10)
C17 0.0180(12) 0.0172(12) 0.0133(14) 0.0003(10) -0.0004(10) 0.0035(10)
C18 0.0152(11) 0.0183(13) 0.0184(14) 0.0005(11) 0.0020(10) 0.0024(10)
C19 0.0164(11) 0.0136(11) 0.0141(14) -0.0006(10) 0.0012(10) 0.0033(9)
C20 0.0161(11) 0.0114(11) 0.0164(14) -0.0020(10) 0.0012(10) -0.0025(9)
C21 0.0163(12) 0.0206(13) 0.0159(14) -0.0051(11) 0.0025(10) -0.0017(10)
C22 0.0159(11) 0.0202(14) 0.0245(16) -0.0046(11) 0.0035(10) 0.0006(10)
C23 0.0154(12) 0.0177(12) 0.0274(17) 0.0012(11) -0.0016(11) 0.0023(9)
C24 0.0201(13) 0.0191(13) 0.0165(15) 0.0010(11) -0.0013(11) -0.0002(10)
C25 0.0160(12) 0.0159(12) 0.0198(16) 0.0017(11) 0.0047(10) 0.0009(9)
C26 0.0197(11) 0.0180(11) 0.0152(13) -0.0014(13) -0.0019(9) 0.0020(11)
C27 0.0212(13) 0.0170(12) 0.0162(15) -0.0037(11) -0.0027(11) 0.0051(10)
C28 0.0206(12) 0.0259(14) 0.0254(16) -0.0077(14) 0.0013(11) 0.0004(12)
C29 0.0289(15) 0.0296(15) 0.0202(17) -0.0022(13) -0.0072(12) 0.0092(12)
C30 0.0226(12) 0.0181(14) 0.0195(15) -0.0038(11) 0.0003(11) 0.0021(10)
C31 0.0281(14) 0.0239(14) 0.0171(16) -0.0009(12) 0.0017(12) 0.0017(12)
C32 0.0147(11) 0.0174(12) 0.0137(14) 0.0008(11) -0.0000(10) 0.0016(9)
C33 0.0182(12) 0.0160(12) 0.0122(14) 0.0013(10) -0.0019(10) 0.0033(9)
C34 0.0218(13) 0.0216(13) 0.0164(15) 0.0000(11) 0.0030(11) 0.0053(10)
C35 0.0177(12) 0.0294(15) 0.0205(16) 0.0014(13) 0.0052(11) 0.0022(11)
C36 0.0185(12) 0.0244(14) 0.0209(16) 0.0015(12) -0.0005(11) -0.0055(10)
C37 0.0193(12) 0.0188(12) 0.0160(15) -0.0001(11) -0.0013(10) 0.0007(10)
B1 0.0170(13) 0.0168(13) 0.0134(16) -0.0001(12) 0.0024(11) 0.0009(11)

loop_
_atom_type_symbol
_atom_type_description
_atom_type_scat_dispersion_real
_atom_type_scat_dispersion_imag
_atom_type_scat_source
C C 0.0033 0.0016 'International Tables Vol C Tables 4.2.6.8 and 6.1.1.4'
H H 0.0000 0.0000 'International Tables Vol C Tables 4.2.6.8 and 6.1.1.4'
B B 0.0013 0.0007 'International Tables Vol C Tables 4.2.6.8 and 6.1.1.4'
N N 0.0061 0.0033 'International Tables Vol C Tables 4.2.6.8 and 6.1.1.4'
O O 0.0106 0.0060 'International Tables Vol C Tables 4.2.6.8 and 6.1.1.4'
P P 0.1023 0.0942 'International Tables Vol C Tables 4.2.6.8 and 6.1.1.4'
Rh Rh -1.1178 0.9187 'International Tables Vol C Tables 4.2.6.8 and 6.1.1.4'

loop_
_geom_angle_atom_site_label_1
_geom_angle_atom_site_label_2
_geom_angle_atom_site_label_3
_geom_angle
C14 Rh1 P1 98.55(8)
C14 Rh1 C13 37.20(10)
P1 Rh1 C13 124.08(8)
C14 Rh1 P2 162.27(7)
P1 Rh1 P2 95.03(3)
C13 Rh1 P2 125.08(8)
C14 Rh1 C18 64.73(10)
P1 Rh1 C18 159.72(7)
C13 Rh1 C18 35.69(10)
P2 Rh1 C18 99.46(7)
C14 Rh1 C15 35.78(9)
P1 Rh1 C15 100.75(7)
C13 Rh1 C15 63.92(10)
P2 Rh1 C15 150.69(7)
C18 Rh1 C15 72.80(9)
C1 P1 C5 102.86(13)
C1 P1 C3 101.24(13)
C5 P1 C3 102.19(14)
C1 P1 Rh1 118.79(9)
C5 P1 Rh1 116.67(9)
C3 P1 Rh1 112.73(9)
C7 P2 C9 100.26(14)
C7 P2 C11 101.99(13)
C9 P2 C11 102.52(14)
C7 P2 Rh1 119.19(10)
C9 P2 Rh1 118.87(10)
C11 P2 Rh1 111.47(10)
B1 O1 C26 106.0(2)
B1 O2 C27 105.8(2)
B1 N1 C20 123.5(2)
B1 N1 C19 118.9(2)
C20 N1 C19 117.3(2)
C2 C1 P1 111.5(2)
C2 C1 H1A 109.3
P1 C1 H1A 109.3
C2 C1 H1B 109.3
P1 C1 H1B 109.3
H1A C1 H1B 108.0
C1 C2 H2A 109.5
C1 C2 H2B 109.5
H2A C2 H2B 109.5
C1 C2 H2C 109.5
H2A C2 H2C 109.5
H2B C2 H2C 109.5
C4 C3 P1 117.7(2)
C4 C3 H3A 107.9
P1 C3 H3A 107.9
C4 C3 H3B 107.9
P1 C3 H3B 107.9
H3A C3 H3B 107.2
C3 C4 H4A 109.5
C3 C4 H4B 109.5
H4A C4 H4B 109.5
C3 C4 H4C 109.5
H4A C4 H4C 109.5
H4B C4 H4C 109.5
C6 C5 P1 112.5(2)
C6 C5 H5A 109.1
P1 C5 H5A 109.1
C6 C5 H5B 109.1
P1 C5 H5B 109.1
H5A C5 H5B 107.8
C5 C6 H6A 109.5
C5 C6 H6B 109.5
H6A C6 H6B 109.5
C5 C6 H6C 109.5
H6A C6 H6C 109.5
H6B C6 H6C 109.5
C8 C7 P2 112.7(2)
C8 C7 H7A 109.0
P2 C7 H7A 109.0
C8 C7 H7B 109.0
P2 C7 H7B 109.0
H7A C7 H7B 107.8
C7 C8 H8A 109.5
C7 C8 H8B 109.5
H8A C8 H8B 109.5
C7 C8 H8C 109.5
H8A C8 H8C 109.5
H8B C8 H8C 109.5
C10 C9 P2 113.6(2)
C10 C9 H9A 108.9
P2 C9 H9A 108.9
C10 C9 H9B 108.9
P2 C9 H9B 108.9
H9A C9 H9B 107.7
C9 C10 H10A 109.5
C9 C10 H10B 109.5
H10A C10 H10B 109.5
C9 C10 H10C 109.5
H10A C10 H10C 109.5
H10B C10 H10C 109.5
C12 C11 P2 117.4(2)
C12 C11 H11A 107.9
P2 C11 H11A 107.9
C12 C11 H11B 107.9
P2 C11 H11B 107.9
H11A C11 H11B 107.2
C11 C12 H12A 109.5
C11 C12 H12B 109.5
H12A C12 H12B 109.5
C11 C12 H12C 109.5
H12A C12 H12C 109.5
H12B C12 H12C 109.5
C18 C13 C14 119.5(2)
C18 C13 Rh1 76.47(16)
C14 C13 Rh1 70.29(15)
C18 C13 H13 120.3
C14 C13 H13 120.3
Rh1 C13 H13 124.5
C13 C14 C15 119.7(3)
C13 C14 Rh1 72.51(16)
C15 C14 Rh1 79.85(16)
C13 C14 H14 120.1
C15 C14 H14 120.1
Rh1 C14 H14 118.3
C16 C15 C14 120.8(2)
C16 C15 Rh1 85.42(17)
C14 C15 Rh1 64.36(15)
C16 C15 H15 119.6
C14 C15 H15 119.6
Rh1 C15 H15 121.3
C15 C16 C33 133.0(2)
C15 C16 C17 120.1(2)
C33 C16 C17 106.3(2)
C19 C17 C18 132.8(2)
C19 C17 C16 109.6(2)
C18 C17 C16 117.6(2)
C13 C18 C17 120.4(2)
C13 C18 Rh1 67.84(15)
C17 C18 Rh1 87.81(15)
C13 C18 H18 119.8
C17 C18 H18 119.8
Rh1 C18 H18 114.7
C17 C19 N1 125.6(2)
C17 C19 C32 107.8(2)
N1 C19 C32 126.2(2)
C25 C20 C21 118.2(2)
C25 C20 N1 120.0(2)
C21 C20 N1 121.8(3)
C22 C21 C20 120.3(3)
C22 C21 H21 119.9
C20 C21 H21 119.9
C23 C22 C21 121.1(2)
C23 C22 H22 119.5
C21 C22 H22 119.5
C22 C23 C24 119.2(3)
C22 C23 H23 120.4
C24 C23 H23 120.4
C25 C24 C23 120.4(3)
C25 C24 H24 119.8
C23 C24 H24 119.8
C24 C25 C20 120.9(3)
C24 C25 H25 119.6
C20 C25 H25 119.6
O1 C26 C30 109.0(2)
O1 C26 C31 106.7(2)
C30 C26 C31 111.1(2)
O1 C26 C27 101.7(2)
C30 C26 C27 114.6(2)
C31 C26 C27 112.9(2)
O2 C27 C29 109.4(2)
O2 C27 C28 106.5(2)
C29 C27 C28 110.5(2)
O2 C27 C26 101.9(2)
C29 C27 C26 114.9(2)
C28 C27 C26 113.0(2)
C27 C28 H28A 109.5
C27 C28 H28B 109.5
H28A C28 H28B 109.5
C27 C28 H28C 109.5
H28A C28 H28C 109.5
H28B C28 H28C 109.5
C27 C29 H29A 109.5
C27 C29 H29B 109.5
H29A C29 H29B 109.5
C27 C29 H29C 109.5
H29A C29 H29C 109.5
H29B C29 H29C 109.5
C26 C30 H30A 109.5
C26 C30 H30B 109.5
H30A C30 H30B 109.5
C26 C30 H30C 109.5
H30A C30 H30C 109.5
H30B C30 H30C 109.5
C26 C31 H31A 109.5
C26 C31 H31B 109.5
H31A C31 H31B 109.5
C26 C31 H31C 109.5
H31A C31 H31C 109.5
H31B C31 H31C 109.5
C37 C32 C33 118.8(2)
C37 C32 C19 131.9(3)
C33 C32 C19 109.3(2)
C34 C33 C32 121.0(2)
C34 C33 C16 132.0(3)
C32 C33 C16 106.9(2)
C35 C34 C33 119.3(3)
C35 C34 H34 120.3
C33 C34 H34 120.3
C34 C35 C36 120.1(3)
C34 C35 H35 120.0
C36 C35 H35 120.0
C37 C36 C35 121.6(3)
C37 C36 H36 119.2
C35 C36 H36 119.2
C36 C37 C32 119.2(3)
C36 C37 H37 120.4
C32 C37 H37 120.4
O2 B1 O1 113.0(2)
O2 B1 N1 122.4(2)
O1 B1 N1 124.6(2)

loop_
_geom_bond_atom_site_label_1
_geom_bond_atom_site_label_2
_geom_bond_distance
Rh1 C14 2.206(3)
Rh1 P1 2.2245(7)
Rh1 C13 2.235(3)
Rh1 P2 2.2377(8)
Rh1 C18 2.347(3)
Rh1 C15 2.409(3)
P1 C1 1.839(3)
P1 C5 1.838(3)
P1 C3 1.845(3)
P2 C7 1.838(3)
P2 C9 1.842(3)
P2 C11 1.849(3)
O1 B1 1.385(3)
O1 C26 1.456(3)
O2 B1 1.379(4)
O2 C27 1.459(3)
N1 B1 1.421(4)
N1 C20 1.422(3)
N1 C19 1.437(3)
C1 C2 1.526(4)
C1 H1A 0.9900
C1 H1B 0.9900
C2 H2A 0.9800
C2 H2B 0.9800
C2 H2C 0.9800
C3 C4 1.531(4)
C3 H3A 0.9900
C3 H3B 0.9900
C4 H4A 0.9800
C4 H4B 0.9800
C4 H4C 0.9800
C5 C6 1.526(4)
C5 H5A 0.9900
C5 H5B 0.9900
C6 H6A 0.9800
C6 H6B 0.9800
C6 H6C 0.9800
C7 C8 1.524(4)
C7 H7A 0.9900
C7 H7B 0.9900
C8 H8A 0.9800
C8 H8B 0.9800
C8 H8C 0.9800
C9 C10 1.519(4)
C9 H9A 0.9900
C9 H9B 0.9900
C10 H10A 0.9800
C10 H10B 0.9800
C10 H10C 0.9800
C11 C12 1.522(4)
C11 H11A 0.9900
C11 H11B 0.9900
C12 H12A 0.9800
C12 H12B 0.9800
C12 H12C 0.9800
C13 C18 1.408(4)
C13 C14 1.417(4)
C13 H13 0.9500
C14 C15 1.431(4)
C14 H14 0.9500
C15 C16 1.385(4)
C15 H15 0.9500
C16 C33 1.452(4)
C16 C17 1.459(4)
C17 C19 1.386(4)
C17 C18 1.439(4)
C18 H18 0.9500
C19 C32 1.433(4)
C20 C25 1.396(4)
C20 C21 1.399(4)
C21 C22 1.389(4)
C21 H21 0.9500
C22 C23 1.377(4)
C22 H22 0.9500
C23 C24 1.386(4)
C23 H23 0.9500
C24 C25 1.388(4)
C24 H24 0.9500
C25 H25 0.9500
C26 C30 1.518(4)
C26 C31 1.521(4)
C26 C27 1.557(4)
C27 C29 1.513(4)
C27 C28 1.529(4)
C28 H28A 0.9800
C28 H28B 0.9800
C28 H28C 0.9800
C29 H29A 0.9800
C29 H29B 0.9800
C29 H29C 0.9800
C30 H30A 0.9800
C30 H30B 0.9800
C30 H30C 0.9800
C31 H31A 0.9800
C31 H31B 0.9800
C31 H31C 0.9800
C32 C37 1.409(4)
C32 C33 1.429(4)
C33 C34 1.394(4)
C34 C35 1.386(4)
C34 H34 0.9500
C35 C36 1.405(4)
C35 H35 0.9500
C36 C37 1.386(4)
C36 H36 0.9500
C37 H37 0.9500

loop_
_geom_torsion_atom_site_label_1
_geom_torsion_atom_site_label_2
_geom_torsion_atom_site_label_3
_geom_torsion_atom_site_label_4
_geom_torsion
C14 Rh1 P1 C1 145.07(13)
C13 Rh1 P1 C1 174.51(14)
P2 Rh1 P1 C1 -46.36(11)
C18 Rh1 P1 C1 178.1(2)
C15 Rh1 P1 C1 108.83(13)
C14 Rh1 P1 C5 -90.86(13)
C13 Rh1 P1 C5 -61.42(15)
P2 Rh1 P1 C5 77.70(12)
C18 Rh1 P1 C5 -57.9(2)
C15 Rh1 P1 C5 -127.11(13)
C14 Rh1 P1 C3 26.95(12)
C13 Rh1 P1 C3 56.39(14)
P2 Rh1 P1 C3 -164.49(11)
C18 Rh1 P1 C3 59.9(2)
C15 Rh1 P1 C3 -9.30(13)
C14 Rh1 P2 C7 93.6(3)
P1 Rh1 P2 C7 -46.37(11)
C13 Rh1 P2 C7 92.16(14)
C18 Rh1 P2 C7 119.40(12)
C15 Rh1 P2 C7 -169.00(16)
C14 Rh1 P2 C9 -143.7(3)
P1 Rh1 P2 C9 76.39(11)
C13 Rh1 P2 C9 -145.09(14)
C18 Rh1 P2 C9 -117.85(13)
C15 Rh1 P2 C9 -46.25(17)
C14 Rh1 P2 C11 -24.8(3)
P1 Rh1 P2 C11 -164.75(10)
C13 Rh1 P2 C11 -26.22(13)
C18 Rh1 P2 C11 1.01(12)
C15 Rh1 P2 C11 72.61(16)
C5 P1 C1 C2 171.9(2)
C3 P1 C1 C2 66.5(2)
Rh1 P1 C1 C2 -57.5(2)
C1 P1 C3 C4 52.8(2)
C5 P1 C3 C4 -53.1(3)
Rh1 P1 C3 C4 -179.17(19)
C1 P1 C5 C6 -171.5(2)
C3 P1 C5 C6 -66.8(2)
Rh1 P1 C5 C6 56.6(3)
C9 P2 C7 C8 166.8(2)
C11 P2 C7 C8 61.5(2)
Rh1 P2 C7 C8 -61.6(2)
C7 P2 C9 C10 -177.3(2)
C11 P2 C9 C10 -72.5(2)
Rh1 P2 C9 C10 50.9(2)
C7 P2 C11 C12 48.2(2)
C9 P2 C11 C12 -55.3(3)
Rh1 P2 C11 C12 176.46(19)
C14 Rh1 C13 C18 -128.6(2)
P1 Rh1 C13 C18 177.89(12)
P2 Rh1 C13 C18 50.69(18)
C15 Rh1 C13 C18 -96.72(17)
P1 Rh1 C13 C14 -53.51(18)
P2 Rh1 C13 C14 179.30(13)
C18 Rh1 C13 C14 128.6(2)
C15 Rh1 C13 C14 31.89(16)
C18 C13 C14 C15 -6.1(4)
Rh1 C13 C14 C15 -66.9(2)
C18 C13 C14 Rh1 60.8(2)
P1 Rh1 C14 C13 137.68(15)
P2 Rh1 C14 C13 -1.9(3)
C18 Rh1 C14 C13 -30.28(15)
C15 Rh1 C14 C13 -125.8(2)
P1 Rh1 C14 C15 -96.56(15)
C13 Rh1 C14 C15 125.8(2)
P2 Rh1 C14 C15 123.9(2)
C18 Rh1 C14 C15 95.49(17)
C13 C14 C15 C16 -4.0(4)
Rh1 C14 C15 C16 -67.1(3)
C13 C14 C15 Rh1 63.0(2)
C14 Rh1 C15 C16 127.5(2)
P1 Rh1 C15 C16 -142.76(14)
C13 Rh1 C15 C16 94.41(17)
P2 Rh1 C15 C16 -21.4(2)
C18 Rh1 C15 C16 57.08(15)
P1 Rh1 C15 C14 89.73(16)
C13 Rh1 C15 C14 -33.10(16)
P2 Rh1 C15 C14 -148.91(15)
C18 Rh1 C15 C14 -70.44(17)
C14 C15 C16 C33 -165.9(3)
Rh1 C15 C16 C33 137.7(3)
C14 C15 C16 C17 4.5(4)
Rh1 C15 C16 C17 -51.8(2)
C15 C16 C17 C19 -173.2(3)
C33 C16 C17 C19 -0.4(3)
C15 C16 C17 C18 4.7(4)
C33 C16 C17 C18 177.5(2)
C14 C13 C18 C17 15.7(4)
Rh1 C13 C18 C17 73.4(2)
C14 C13 C18 Rh1 -57.7(2)
C19 C17 C18 C13 162.4(3)
C16 C17 C18 C13 -14.9(4)
C19 C17 C18 Rh1 -135.0(3)
C16 C17 C18 Rh1 47.7(2)
C14 Rh1 C18 C13 31.50(16)
P1 Rh1 C18 C13 -5.0(3)
P2 Rh1 C18 C13 -140.06(15)
C15 Rh1 C18 C13 69.03(17)
C14 Rh1 C18 C17 -92.67(18)
P1 Rh1 C18 C17 -129.22(18)
C13 Rh1 C18 C17 -124.2(2)
P2 Rh1 C18 C17 95.77(16)
C15 Rh1 C18 C17 -55.14(17)
C18 C17 C19 N1 -1.5(5)
C16 C17 C19 N1 176.0(3)
C18 C17 C19 C32 -175.1(3)
C16 C17 C19 C32 2.4(3)
B1 N1 C19 C17 125.4(3)
C20 N1 C19 C17 -60.9(4)
B1 N1 C19 C32 -62.1(4)
C20 N1 C19 C32 111.5(3)
B1 N1 C20 C25 151.4(3)
C19 N1 C20 C25 -21.9(3)
B1 N1 C20 C21 -29.1(4)
C19 N1 C20 C21 157.6(2)
C25 C20 C21 C22 -0.8(4)
N1 C20 C21 C22 179.6(2)
C20 C21 C22 C23 0.2(4)
C21 C22 C23 C24 0.5(4)
C22 C23 C24 C25 -0.5(4)
C23 C24 C25 C20 -0.2(4)
C21 C20 C25 C24 0.9(4)
N1 C20 C25 C24 -179.6(2)
B1 O1 C26 C30 148.9(2)
B1 O1 C26 C31 -91.0(2)
B1 O1 C26 C27 27.5(3)
B1 O2 C27 C29 149.7(2)
B1 O2 C27 C28 -91.0(2)
B1 O2 C27 C26 27.7(3)
O1 C26 C27 O2 -33.6(3)
C30 C26 C27 O2 -151.0(2)
C31 C26 C27 O2 80.3(3)
O1 C26 C27 C29 -151.7(2)
C30 C26 C27 C29 90.9(3)
C31 C26 C27 C29 -37.8(3)
O1 C26 C27 C28 80.3(3)
C30 C26 C27 C28 -37.1(3)
C31 C26 C27 C28 -165.8(2)
C17 C19 C32 C37 173.5(3)
N1 C19 C32 C37 -0.0(5)
C17 C19 C32 C33 -3.6(3)
N1 C19 C32 C33 -177.1(3)
C37 C32 C33 C34 1.4(4)
C19 C32 C33 C34 178.9(3)
C37 C32 C33 C16 -174.3(2)
C19 C32 C33 C16 3.3(3)
C15 C16 C33 C34 -5.3(5)
C17 C16 C33 C34 -176.7(3)
C15 C16 C33 C32 169.7(3)
C17 C16 C33 C32 -1.8(3)
C32 C33 C34 C35 -1.0(4)
C16 C33 C34 C35 173.3(3)
C33 C34 C35 C36 -0.3(5)
C34 C35 C36 C37 1.4(5)
C35 C36 C37 C32 -1.0(5)
C33 C32 C37 C36 -0.4(4)
C19 C32 C37 C36 -177.2(3)
C27 O2 B1 O1 -11.6(3)
C27 O2 B1 N1 167.4(3)
C26 O1 B1 O2 -11.3(3)
C26 O1 B1 N1 169.6(3)
C20 N1 B1 O2 174.2(2)
C19 N1 B1 O2 -12.6(4)
C20 N1 B1 O1 -6.8(4)
C19 N1 B1 O1 166.4(2)
